data_1565302
loop_
_publ_author_name
'Singh, Yogendra'
'Patel, R.N.'
'Patel, S.K.'
'Jadeja, R.N.'
'Patel, A.K.'
'Patel, N.'
'Roy, H.'
'Bhagriya, P.'
'Singh, Rita'
'Butcher, R.J.'
'Jasinski, Jerry P.'
'Herrero, S.'
'Cortijo, M.'

_publ_section_title
;
 Supramolecular assemblies of new pseudohalide end-to-end bridged
 copper(II) complex and molecular structural variety of penta and
 hexa-coordinted metal(II) complexes with hydrazido-based ligand
;
_journal_name_full 'Inorganica Chimica Acta'
_journal_page_first 119371
_journal_paper_doi 10.1016/j.ica.2019.119371
_journal_volume 503
_journal_year 2020
_chemical_formula_moiety 'C28 H26 N6 Ni O2, 2(Cl O4), 2(H2 O)'
_chemical_formula_sum 'C28 H30 Cl2 N6 Ni O12'
_chemical_formula_weight 772.19
_space_group_crystal_system triclinic
_space_group_IT_number 2
_space_group_name_Hall '-P 1'
_space_group_name_H-M_alt 'P -1'
_atom_sites_solution_hydrogens mixed
_audit_creation_method SHELXL-2014/7
_cell_angle_alpha 94.701(4)
_cell_angle_beta 90.228(4)
_cell_angle_gamma 90.494(4)
_cell_formula_units_Z 4
_cell_length_a 12.2765(6)
_cell_length_b 15.0985(8)
_cell_length_c 18.1055(7)
_cell_measurement_reflns_used 5734
_cell_measurement_temperature 173(2)
_cell_measurement_theta_max 71.0430
_cell_measurement_theta_min 3.6890
_cell_volume 3344.5(3)
_computing_cell_refinement 'CrysAlisPro 1.171.38.41 (Rigaku OD, 2015)'
_computing_data_collection 'CrysAlisPro 1.171.38.41 (Rigaku OD, 2015)'
_computing_data_reduction 'CrysAlisPro 1.171.38.41 (Rigaku OD, 2015)'
_computing_molecular_graphics 'SHELXTL (Sheldrick, 2008)'
_computing_publication_material 'SHELXTL (Sheldrick, 2008)'
_computing_structure_refinement 'SHELXL-2014/7 (Sheldrick, 2014)'
_computing_structure_solution Shelxt
_diffrn_ambient_temperature 173(2)
_diffrn_detector_area_resol_mean 16.0416
_diffrn_measured_fraction_theta_full 0.999
_diffrn_measured_fraction_theta_max 0.967
_diffrn_measurement_device_type 'Xcalibur, Eos, Gemini'
_diffrn_measurement_method '\w scans'
_diffrn_radiation_type CuK\a
_diffrn_radiation_wavelength 1.54184
_diffrn_reflns_av_R_equivalents 0.0309
_diffrn_reflns_av_unetI/netI 0.0467
_diffrn_reflns_Laue_measured_fraction_full 0.999
_diffrn_reflns_Laue_measured_fraction_max 0.967
_diffrn_reflns_limit_h_max 15
_diffrn_reflns_limit_h_min -14
_diffrn_reflns_limit_k_max 18
_diffrn_reflns_limit_k_min -15
_diffrn_reflns_limit_l_max 16
_diffrn_reflns_limit_l_min -21
_diffrn_reflns_number 14749
_diffrn_reflns_point_group_measured_fraction_full 0.999
_diffrn_reflns_point_group_measured_fraction_max 0.967
_diffrn_reflns_theta_full 67.500
_diffrn_reflns_theta_max 71.319
_diffrn_reflns_theta_min 3.977
_diffrn_source 'fine-focus sealed X-ray tube'
_exptl_absorpt_coefficient_mu 2.926
_exptl_absorpt_correction_T_max 1.00000
_exptl_absorpt_correction_T_min 0.59703
_exptl_absorpt_correction_type multi-scan
_exptl_absorpt_process_details
;
The symmetry employed for this shelxl refinement is uniquely defined
by the following loop, which should always be used as a source of
symmetry information in preference to the above space-group names.
They are only intended as comments.
;
_exptl_crystal_colour 'pale red-brown'
_exptl_crystal_density_diffrn 1.534
_exptl_crystal_description prismatic
_exptl_crystal_F_000 1592
_exptl_crystal_size_max 0.41
_exptl_crystal_size_mid 0.35
_exptl_crystal_size_min 0.18
_refine_diff_density_max 1.032
_refine_diff_density_min -0.636
_refine_diff_density_rms 0.077
_refine_ls_extinction_coef .
_refine_ls_extinction_method none
_refine_ls_goodness_of_fit_ref 1.020
_refine_ls_hydrogen_treatment mixed
_refine_ls_matrix_type full
_refine_ls_number_parameters 936
_refine_ls_number_reflns 10404
_refine_ls_number_restraints 113
_refine_ls_restrained_S_all 1.037
_refine_ls_R_factor_all 0.0694
_refine_ls_R_factor_gt 0.0594
_refine_ls_shift/su_max 0.001
_refine_ls_shift/su_mean 0.000
_refine_ls_structure_factor_coef Fsqd
_refine_ls_weighting_details 'w=1/[\s^2^(Fo^2^)+(0.1023P)^2^+3.7025P] where P=(Fo^2^+2Fc^2^)/3'
_refine_ls_weighting_scheme calc
_refine_ls_wR_factor_gt 0.1607
_refine_ls_wR_factor_ref 0.1762
_reflns_Friedel_coverage 0.000
_reflns_Friedel_fraction_full .
_reflns_Friedel_fraction_max .
_reflns_number_gt 8871
_reflns_number_total 10404
_reflns_threshold_expression 'I > 2\s(I)'
_cod_data_source_file YS102Comp.3.cif
_cod_data_source_block shelx
_cod_database_code 1565302
_shelx_shelxl_version_number 2014/7
_shelx_space_group_comment
;
The symmetry employed for this shelxl refinement is uniquely defined
by the following loop, which should always be used as a source of
symmetry information in preference to the above space-group names.
They are only intended as comments.
;

loop_
_space_group_symop_operation_xyz
'x, y, z'
'-x, -y, -z'

loop_
_atom_site_label
_atom_site_type_symbol
_atom_site_fract_x
_atom_site_fract_y
_atom_site_fract_z
_atom_site_U_iso_or_equiv
_atom_site_adp_type
_atom_site_occupancy
_atom_site_site_symmetry_order
_atom_site_calc_flag
_atom_site_refinement_flags_posn
_atom_site_refinement_flags_adp
_atom_site_refinement_flags_occupancy
_atom_site_disorder_assembly
_atom_site_disorder_group
Ni1 Ni 1.01466(5) 0.71634(4) 0.62406(3) 0.02652(16) Uani 1 1 d . . . . .
O1A O 1.0653(2) 0.58960(16) 0.58120(14) 0.0334(6) Uani 1 1 d . . . . .
O2A O 0.8539(2) 0.66632(17) 0.61950(15) 0.0346(6) Uani 1 1 d . . . . .
N1A N 0.9741(2) 0.81358(19) 0.70635(16) 0.0282(6) Uani 1 1 d . . . . .
N2A N 1.0673(2) 0.66414(18) 0.71376(16) 0.0268(6) Uani 1 1 d . . . . .
N3A N 1.1029(2) 0.57835(18) 0.70265(17) 0.0291(7) Uani 1 1 d . . . . .
H3AB H 1.1306 0.5488 0.7381 0.035 Uiso 1 1 calc R U . . .
N4A N 1.1500(2) 0.78263(18) 0.58646(17) 0.0283(7) Uani 1 1 d . . . . .
N5A N 0.9591(2) 0.75827(19) 0.53033(16) 0.0261(6) Uani 1 1 d . . . . .
N6A N 0.8554(2) 0.7312(2) 0.51125(17) 0.0294(7) Uani 1 1 d . . . . .
H6AA H 0.8236 0.7438 0.4698 0.035 Uiso 1 1 calc R U . . .
C1A C 0.9196(3) 0.8878(2) 0.6993(2) 0.0366(9) Uani 1 1 d . . . . .
H1AA H 0.8974 0.9014 0.6512 0.044 Uiso 1 1 calc R U . . .
C2A C 0.8935(4) 0.9467(3) 0.7596(3) 0.0427(10) Uani 1 1 d . . . . .
H2AA H 0.8516 0.9982 0.7532 0.051 Uiso 1 1 calc R U . . .
C3A C 0.9295(4) 0.9288(3) 0.8285(2) 0.0433(10) Uani 1 1 d . . . . .
H3AA H 0.9143 0.9688 0.8703 0.052 Uiso 1 1 calc R U . . .
C4A C 0.9883(3) 0.8522(2) 0.8369(2) 0.0363(9) Uani 1 1 d . . . . .
H4AA H 1.0148 0.8394 0.8842 0.044 Uiso 1 1 calc R U . . .
C5A C 1.0074(3) 0.7948(2) 0.7749(2) 0.0289(8) Uani 1 1 d . . . . .
C6A C 1.0617(3) 0.7070(2) 0.7788(2) 0.0281(8) Uani 1 1 d . . . . .
C7A C 1.1038(3) 0.6741(2) 0.8474(2) 0.0291(8) Uani 1 1 d . . . . .
C8A C 1.0369(3) 0.6658(3) 0.9084(2) 0.0378(9) Uani 1 1 d . . . . .
H8AA H 0.9628 0.6833 0.9071 0.045 Uiso 1 1 calc R U . . .
C9A C 1.0795(4) 0.6317(3) 0.9711(2) 0.0440(10) Uani 1 1 d . . . . .
H9AA H 1.0338 0.6244 1.0124 0.053 Uiso 1 1 calc R U . . .
C10A C 1.1881(4) 0.6083(3) 0.9740(2) 0.0427(10) Uani 1 1 d . . . . .
H10A H 1.2174 0.5872 1.0179 0.051 Uiso 1 1 calc R U . . .
C11A C 1.2542(3) 0.6157(3) 0.9128(3) 0.0429(10) Uani 1 1 d . . . . .
H11A H 1.3282 0.5982 0.9143 0.051 Uiso 1 1 calc R U . . .
C12A C 1.2126(3) 0.6484(3) 0.8503(2) 0.0355(9) Uani 1 1 d . . . . .
H12A H 1.2582 0.6536 0.8085 0.043 Uiso 1 1 calc R U . . .
C13A C 1.0910(3) 0.5433(2) 0.6310(2) 0.0301(8) Uani 1 1 d . . . . .
C14A C 1.1138(4) 0.4463(3) 0.6170(3) 0.0462(11) Uani 1 1 d . . . . .
H14A H 1.0642 0.4200 0.5786 0.069 Uiso 1 1 calc R U . . .
H14B H 1.1031 0.4170 0.6628 0.069 Uiso 1 1 calc R U . . .
H14C H 1.1893 0.4382 0.6004 0.069 Uiso 1 1 calc R U . . .
C15A C 1.2485(3) 0.7912(2) 0.6170(2) 0.0345(9) Uani 1 1 d . . . . .
H15A H 1.2620 0.7641 0.6616 0.041 Uiso 1 1 calc R U . . .
C16A C 1.3328(3) 0.8380(3) 0.5865(2) 0.0384(9) Uani 1 1 d . . . . .
H16A H 1.4026 0.8424 0.6094 0.046 Uiso 1 1 calc R U . . .
C17A C 1.3124(3) 0.8777(2) 0.5219(2) 0.0354(9) Uani 1 1 d . . . . .
H17A H 1.3681 0.9107 0.4999 0.042 Uiso 1 1 calc R U . . .
C18A C 1.2108(3) 0.8693(2) 0.4894(2) 0.0315(8) Uani 1 1 d . . . . .
H18A H 1.1959 0.8961 0.4448 0.038 Uiso 1 1 calc R U . . .
C19A C 1.1303(3) 0.8210(2) 0.52254(19) 0.0273(8) Uani 1 1 d . . . . .
C20A C 1.0198(3) 0.8062(2) 0.49093(19) 0.0260(7) Uani 1 1 d . . . . .
C21A C 0.9842(3) 0.8424(2) 0.4210(2) 0.0288(8) Uani 1 1 d . . . . .
C22A C 1.0036(4) 0.7965(3) 0.3524(2) 0.0437(10) Uani 1 1 d . . . . .
H22A H 1.0434 0.7426 0.3496 0.052 Uiso 1 1 calc R U . . .
C23A C 0.9646(4) 0.8295(3) 0.2885(2) 0.0528(12) Uani 1 1 d . . . . .
H23A H 0.9775 0.7982 0.2418 0.063 Uiso 1 1 calc R U . . .
C24A C 0.9069(4) 0.9084(3) 0.2925(2) 0.0483(11) Uani 1 1 d . . . . .
H24A H 0.8796 0.9306 0.2485 0.058 Uiso 1 1 calc R U . . .
C25A C 0.8894(4) 0.9541(3) 0.3597(3) 0.0456(10) Uani 1 1 d . . . . .
H25A H 0.8508 1.0085 0.3621 0.055 Uiso 1 1 calc R U . . .
C26A C 0.9275(3) 0.9217(3) 0.4246(2) 0.0377(9) Uani 1 1 d . . . . .
H26A H 0.9148 0.9537 0.4712 0.045 Uiso 1 1 calc R U . . .
C27A C 0.8060(3) 0.6832(2) 0.5617(2) 0.0316(8) Uani 1 1 d . . . . .
C28A C 0.6927(3) 0.6515(3) 0.5439(2) 0.0424(10) Uani 1 1 d . . . . .
H28A H 0.6669 0.6148 0.5826 0.064 Uiso 1 1 calc R U . . .
H28B H 0.6920 0.6161 0.4960 0.064 Uiso 1 1 calc R U . . .
H28C H 0.6447 0.7027 0.5413 0.064 Uiso 1 1 calc R U . . .
Ni2 Ni 0.47264(6) 0.70443(4) 0.13237(3) 0.03519(18) Uani 1 1 d . . . . .
O1B O 0.6336(2) 0.65532(19) 0.12784(15) 0.0408(7) Uani 1 1 d . . . . .
O2B O 0.4143(3) 0.57802(19) 0.09264(16) 0.0462(7) Uani 1 1 d . . . . .
N1B N 0.3396(3) 0.7705(2) 0.09427(18) 0.0369(8) Uani 1 1 d . . . . .
N2B N 0.5291(3) 0.7465(2) 0.03849(17) 0.0340(7) Uani 1 1 d . . . . .
N3B N 0.6332(3) 0.7214(2) 0.02080(18) 0.0361(8) Uani 1 1 d . . . . .
H3BB H 0.6651 0.7345 -0.0204 0.043 Uiso 1 1 calc R U . . .
N4B N 0.5170(3) 0.8031(2) 0.21394(18) 0.0355(7) Uani 1 1 d . . . . .
N5B N 0.4162(3) 0.65601(19) 0.22343(17) 0.0315(7) Uani 1 1 d . . . . .
N6B N 0.3758(3) 0.5714(2) 0.21352(19) 0.0372(8) Uani 1 1 d . . . . .
H6BA H 0.3474 0.5436 0.2498 0.045 Uiso 1 1 calc R U . . .
C1B C 0.2405(4) 0.7787(3) 0.1241(2) 0.0419(10) Uani 1 1 d . . . . .
H1BA H 0.2260 0.7511 0.1684 0.050 Uiso 1 1 calc R U . . .
C2B C 0.1585(4) 0.8256(3) 0.0933(3) 0.0459(10) Uani 1 1 d . . . . .
H2BA H 0.0891 0.8304 0.1163 0.055 Uiso 1 1 calc R U . . .
C3B C 0.1781(4) 0.8655(3) 0.0287(3) 0.0430(10) Uani 1 1 d . . . . .
H3BA H 0.1228 0.8987 0.0070 0.052 Uiso 1 1 calc R U . . .
C4B C 0.2803(3) 0.8565(3) -0.0040(2) 0.0392(9) Uani 1 1 d . . . . .
H4BA H 0.2958 0.8826 -0.0488 0.047 Uiso 1 1 calc R U . . .
C5B C 0.3590(3) 0.8085(2) 0.0303(2) 0.0335(8) Uani 1 1 d . . . . .
C6B C 0.4701(3) 0.7946(2) -0.0009(2) 0.0325(8) Uani 1 1 d . . . . .
C7B C 0.5051(3) 0.8343(3) -0.0695(2) 0.0336(8) Uani 1 1 d . . . . .
C8B C 0.4822(4) 0.7928(3) -0.1388(2) 0.0492(11) Uani 1 1 d . . . . .
H8BA H 0.4421 0.7385 -0.1434 0.059 Uiso 1 1 calc R U . . .
C9B C 0.5180(5) 0.8308(4) -0.2016(3) 0.0618(14) Uani 1 1 d . . . . .
H9BA H 0.5022 0.8025 -0.2493 0.074 Uiso 1 1 calc R U . . .
C10B C 0.5772(4) 0.9103(3) -0.1949(3) 0.0565(13) Uani 1 1 d . . . . .
H10B H 0.6015 0.9365 -0.2379 0.068 Uiso 1 1 calc R U . . .
C11B C 0.5997(4) 0.9502(3) -0.1264(3) 0.0569(13) Uani 1 1 d . . . . .
H11B H 0.6403 1.0042 -0.1218 0.068 Uiso 1 1 calc R U . . .
C12B C 0.5640(4) 0.9129(3) -0.0631(3) 0.0460(10) Uani 1 1 d . . . . .
H12B H 0.5801 0.9414 -0.0155 0.055 Uiso 1 1 calc R U . . .
C13B C 0.6828(3) 0.6749(3) 0.0715(2) 0.0370(9) Uani 1 1 d . . . . .
C14B C 0.7975(4) 0.6468(3) 0.0565(3) 0.0448(10) Uani 1 1 d . . . . .
H14D H 0.8027 0.5822 0.0578 0.067 Uiso 1 1 calc R U . . .
H14E H 0.8458 0.6762 0.0943 0.067 Uiso 1 1 calc R U . . .
H14F H 0.8192 0.6635 0.0075 0.067 Uiso 1 1 calc R U . . .
C15B C 0.5738(4) 0.8775(3) 0.2064(3) 0.0460(10) Uani 1 1 d . . . . .
H15B H 0.5975 0.8896 0.1583 0.055 Uiso 1 1 calc R U . . .
C16B C 0.5997(4) 0.9380(3) 0.2656(3) 0.0508(11) Uani 1 1 d . . . . .
H16B H 0.6426 0.9892 0.2584 0.061 Uiso 1 1 calc R U . . .
C17B C 0.5626(4) 0.9229(3) 0.3347(3) 0.0506(11) Uani 1 1 d . . . . .
H17B H 0.5778 0.9641 0.3760 0.061 Uiso 1 1 calc R U . . .
C18B C 0.5021(3) 0.8460(3) 0.3433(2) 0.0404(9) Uani 1 1 d . . . . .
H18B H 0.4747 0.8345 0.3906 0.048 Uiso 1 1 calc R U . . .
C19B C 0.4823(3) 0.7869(2) 0.2831(2) 0.0328(8) Uani 1 1 d . . . . .
C20B C 0.4257(3) 0.6996(2) 0.2872(2) 0.0307(8) Uani 1 1 d . . . . .
C21B C 0.3861(3) 0.6689(2) 0.3577(2) 0.0328(9) Uani 1 1 d . . . . .
C22B C 0.4551(3) 0.6606(3) 0.4167(2) 0.0440(10) Uani 1 1 d . . . . .
H22B H 0.5299 0.6760 0.4127 0.053 Uiso 1 1 calc R U . . .
C23B C 0.4167(4) 0.6300(4) 0.4817(3) 0.0502(12) Uani 1 1 d . . . . .
H23B H 0.4648 0.6241 0.5222 0.060 Uiso 1 1 calc R U . . .
C24B C 0.3068(3) 0.6078(3) 0.4874(2) 0.0445(11) Uani 1 1 d . . . . .
H24B H 0.2798 0.5871 0.5320 0.053 Uiso 1 1 calc R U . . .
C25B C 0.2379(3) 0.6157(3) 0.4291(3) 0.0477(11) Uani 1 1 d . . . . .
H25B H 0.1631 0.6003 0.4334 0.057 Uiso 1 1 calc R U . . .
C26B C 0.2759(3) 0.6459(3) 0.3632(3) 0.0416(10) Uani 1 1 d . . . . .
H26B H 0.2277 0.6508 0.3226 0.050 Uiso 1 1 calc R U . . .
C27B C 0.3829(4) 0.5336(3) 0.1432(2) 0.0430(10) Uani 1 1 d . . . . .
C28B C 0.3484(5) 0.4391(3) 0.1305(3) 0.0650(15) Uani 1 1 d . . . . .
H28D H 0.3978 0.4079 0.0950 0.097 Uiso 1 1 calc R U . . .
H28E H 0.2740 0.4359 0.1105 0.097 Uiso 1 1 calc R U . . .
H28F H 0.3505 0.4112 0.1775 0.097 Uiso 1 1 calc R U . . .
Cl1 Cl 0.93622(8) 0.43861(7) 0.80312(5) 0.0408(2) Uani 1 1 d D . . . .
O11 O 1.0523(2) 0.4518(2) 0.80871(19) 0.0519(8) Uani 1 1 d D . . . .
O12 O 0.8914(3) 0.4952(3) 0.7512(2) 0.0851(14) Uani 1 1 d D U . . .
O13 O 0.8871(4) 0.4607(4) 0.8720(2) 0.0979(16) Uani 1 1 d D . . . .
O14 O 0.9116(4) 0.3496(3) 0.7792(3) 0.1008(17) Uani 1 1 d D U . . .
Cl2 Cl 0.16438(8) 1.07986(6) -0.07333(6) 0.0390(2) Uani 1 1 d D . . . .
O21 O 0.2046(15) 1.0063(9) -0.1211(10) 0.105(3) Uani 0.372(5) 1 d D U P A 1
O22 O 0.1665(15) 1.1560(10) -0.1125(10) 0.123(3) Uani 0.372(5) 1 d D U P A 1
O23 O 0.0651(9) 1.0560(9) -0.0437(6) 0.099(2) Uani 0.372(5) 1 d D U P A 1
O24 O 0.2428(11) 1.0915(14) -0.0151(8) 0.162(4) Uani 0.372(5) 1 d D U P A 1
O21A O 0.1569(10) 0.9944(5) -0.1104(6) 0.105(3) Uani 0.628(5) 1 d D . P A 2
O22A O 0.1044(9) 1.1424(7) -0.1101(6) 0.123(3) Uani 0.628(5) 1 d D . P A 2
O23A O 0.1449(7) 1.0832(5) 0.0043(3) 0.099(2) Uani 0.628(5) 1 d D . P A 2
O24A O 0.2700(6) 1.1070(9) -0.0781(6) 0.162(4) Uani 0.628(5) 1 d D . P A 2
Cl3 Cl 0.66148(8) 0.91759(7) 0.58686(6) 0.0453(3) Uani 1 1 d D . . . .
O31 O 0.7544(3) 0.9072(3) 0.5426(3) 0.0887(14) Uani 1 1 d D . . . .
O32 O 0.6823(4) 0.9968(2) 0.6368(2) 0.0753(12) Uani 1 1 d D . . . .
O33 O 0.6491(5) 0.8438(3) 0.6293(2) 0.0972(17) Uani 1 1 d D . . . .
O34 O 0.5690(3) 0.9317(4) 0.5454(3) 0.1003(16) Uani 1 1 d D . . . .
Cl4 Cl 0.55752(10) 0.42691(8) 0.30380(6) 0.0516(3) Uani 1 1 d D . . . .
O41 O 0.4458(3) 0.4433(3) 0.3211(2) 0.0647(10) Uani 1 1 d D . . . .
O42 O 0.5744(4) 0.4447(3) 0.2285(2) 0.0907(15) Uani 1 1 d D U . . .
O43 O 0.6231(4) 0.4845(3) 0.3515(3) 0.0870(13) Uani 1 1 d D . . . .
O44 O 0.5854(5) 0.3391(3) 0.3136(3) 0.1113(19) Uani 1 1 d D . . . .
O1W O 0.7657(3) 0.7592(2) -0.09248(18) 0.0462(7) Uani 1 1 d D . . . .
H1W1 H 0.798(4) 0.807(2) -0.086(3) 0.069 Uiso 1 1 d D U . . .
H1W2 H 0.755(5) 0.751(3) -0.1371(12) 0.069 Uiso 1 1 d D U . . .
O2W O 0.7322(3) 0.7583(2) 0.3905(2) 0.0567(9) Uani 1 1 d D . . . .
H2W1 H 0.732(5) 0.732(3) 0.3501(18) 0.085 Uiso 1 1 d D U . . .
H2W2 H 0.771(5) 0.801(3) 0.389(3) 0.085 Uiso 1 1 d D U . . .
O3W O 0.6924(5) 0.6384(3) 0.2764(2) 0.0849(14) Uani 1 1 d D . . . .
H3W1 H 0.693(8) 0.642(5) 0.2311(13) 0.127 Uiso 1 1 d D U . . .
H3W2 H 0.678(8) 0.585(2) 0.281(4) 0.127 Uiso 1 1 d D U . . .
O4WA O 0.7398(5) 0.7313(4) -0.2428(3) 0.0600(13) Uani 0.703(6) 1 d D U P B 1
H4W1 H 0.722(8) 0.769(4) -0.270(4) 0.090 Uiso 0.703(6) 1 d D U P B 1
H4W2 H 0.761(8) 0.690(4) -0.271(4) 0.090 Uiso 0.703(6) 1 d D U P B 1
O4WB O 0.7992(11) 0.6595(9) -0.2269(7) 0.0600(13) Uani 0.297(6) 1 d D . P B 2
H4W3 H 0.759(12) 0.628(11) -0.255(9) 0.090 Uiso 0.297(6) 1 d D U P B 2
H4W4 H 0.852(10) 0.628(10) -0.220(11) 0.090 Uiso 0.297(6) 1 d D U P B 2

loop_
_atom_site_aniso_label
_atom_site_aniso_U_11
_atom_site_aniso_U_22
_atom_site_aniso_U_33
_atom_site_aniso_U_23
_atom_site_aniso_U_13
_atom_site_aniso_U_12
Ni1 0.0275(3) 0.0299(3) 0.0232(3) 0.0084(2) 0.0019(3) -0.0026(2)
O1A 0.0402(14) 0.0316(12) 0.0284(13) 0.0017(11) 0.0054(12) -0.0006(11)
O2A 0.0300(13) 0.0420(14) 0.0332(15) 0.0114(11) 0.0021(13) -0.0080(11)
N1A 0.0254(14) 0.0304(14) 0.0294(16) 0.0056(12) 0.0021(13) -0.0005(11)
N2A 0.0267(14) 0.0285(14) 0.0258(15) 0.0058(11) 0.0057(13) 0.0001(11)
N3A 0.0321(15) 0.0268(14) 0.0296(16) 0.0099(12) 0.0029(14) 0.0018(11)
N4A 0.0290(15) 0.0276(14) 0.0295(16) 0.0083(12) 0.0033(14) -0.0015(11)
N5A 0.0228(13) 0.0325(14) 0.0233(15) 0.0033(12) -0.0013(13) -0.0038(11)
N6A 0.0250(14) 0.0389(16) 0.0243(15) 0.0034(12) -0.0033(13) -0.0062(12)
C1A 0.0360(19) 0.0355(19) 0.040(2) 0.0154(16) -0.0005(19) 0.0039(15)
C2A 0.044(2) 0.0313(19) 0.054(3) 0.0096(18) 0.007(2) 0.0078(16)
C3A 0.051(2) 0.0345(19) 0.044(2) -0.0029(17) 0.010(2) 0.0024(17)
C4A 0.039(2) 0.0352(18) 0.035(2) 0.0039(16) 0.0009(18) -0.0020(16)
C5A 0.0283(17) 0.0294(16) 0.0296(18) 0.0061(14) 0.0007(16) -0.0041(13)
C6A 0.0242(16) 0.0335(17) 0.0272(18) 0.0066(14) 0.0032(15) -0.0046(13)
C7A 0.0329(18) 0.0299(17) 0.0252(18) 0.0054(14) -0.0013(17) 0.0022(14)
C8A 0.0347(19) 0.050(2) 0.030(2) 0.0095(17) 0.0042(18) 0.0074(17)
C9A 0.047(2) 0.055(2) 0.032(2) 0.0134(18) 0.004(2) 0.0055(19)
C10A 0.052(2) 0.047(2) 0.030(2) 0.0110(18) -0.016(2) 0.0021(19)
C11A 0.034(2) 0.047(2) 0.049(3) 0.0087(19) -0.007(2) 0.0048(17)
C12A 0.0316(19) 0.043(2) 0.033(2) 0.0082(17) -0.0036(18) 0.0004(16)
C13A 0.0299(17) 0.0269(16) 0.034(2) 0.0042(15) 0.0061(16) -0.0007(13)
C14A 0.057(3) 0.0304(19) 0.051(3) -0.0006(17) 0.009(2) 0.0018(18)
C15A 0.0292(18) 0.0380(19) 0.038(2) 0.0131(17) -0.0032(18) 0.0009(15)
C16A 0.0261(18) 0.039(2) 0.051(2) 0.0067(18) -0.0007(18) -0.0023(15)
C17A 0.0309(18) 0.0348(18) 0.041(2) 0.0065(16) 0.0085(18) -0.0052(15)
C18A 0.0324(18) 0.0314(17) 0.031(2) 0.0065(14) 0.0055(17) -0.0015(14)
C19A 0.0294(17) 0.0254(15) 0.0277(18) 0.0057(13) 0.0035(16) -0.0020(13)
C20A 0.0282(17) 0.0284(16) 0.0220(17) 0.0059(13) 0.0006(15) 0.0001(13)
C21A 0.0279(17) 0.0321(17) 0.0272(18) 0.0083(14) -0.0002(16) -0.0053(14)
C22A 0.051(2) 0.050(2) 0.032(2) 0.0085(17) 0.004(2) 0.0124(19)
C23A 0.061(3) 0.070(3) 0.028(2) 0.005(2) 0.004(2) 0.002(2)
C24A 0.050(2) 0.064(3) 0.034(2) 0.023(2) -0.004(2) -0.004(2)
C25A 0.046(2) 0.044(2) 0.050(3) 0.020(2) -0.005(2) 0.0067(18)
C26A 0.040(2) 0.0364(19) 0.037(2) 0.0092(16) 0.0001(19) -0.0011(16)
C27A 0.0291(18) 0.0354(18) 0.030(2) 0.0013(15) 0.0028(18) -0.0027(14)
C28A 0.0303(19) 0.054(2) 0.043(2) 0.0076(19) 0.0019(19) -0.0122(18)
Ni2 0.0438(4) 0.0387(3) 0.0235(3) 0.0042(3) -0.0039(3) 0.0103(3)
O1B 0.0437(16) 0.0501(16) 0.0299(15) 0.0101(12) -0.0038(14) 0.0132(13)
O2B 0.0606(19) 0.0452(16) 0.0314(15) -0.0054(12) -0.0118(15) 0.0120(14)
N1B 0.0424(18) 0.0380(17) 0.0305(17) 0.0042(13) 0.0000(16) 0.0073(14)
N2B 0.0395(17) 0.0341(15) 0.0286(17) 0.0038(13) -0.0019(15) 0.0077(13)
N3B 0.0398(17) 0.0390(17) 0.0297(17) 0.0030(14) -0.0006(16) 0.0082(14)
N4B 0.0393(17) 0.0350(16) 0.0325(17) 0.0051(13) -0.0055(16) 0.0034(13)
N5B 0.0398(17) 0.0287(14) 0.0262(16) 0.0031(12) -0.0066(15) 0.0066(12)
N6B 0.0468(19) 0.0300(15) 0.0346(18) 0.0024(13) -0.0067(16) 0.0035(14)
C1B 0.047(2) 0.046(2) 0.033(2) 0.0056(17) 0.005(2) 0.0065(18)
C2B 0.043(2) 0.048(2) 0.047(3) 0.0049(19) 0.005(2) 0.0071(18)
C3B 0.038(2) 0.041(2) 0.049(3) 0.0030(19) -0.007(2) 0.0098(17)
C4B 0.043(2) 0.039(2) 0.036(2) 0.0055(17) -0.006(2) 0.0033(17)
C5B 0.039(2) 0.0331(18) 0.0282(19) 0.0029(15) -0.0058(18) 0.0062(15)
C6B 0.0357(19) 0.0337(18) 0.0280(19) 0.0018(15) -0.0050(18) 0.0058(15)
C7B 0.0338(19) 0.0395(19) 0.0290(19) 0.0110(16) -0.0054(17) 0.0064(15)
C8B 0.059(3) 0.054(2) 0.035(2) 0.0102(19) -0.012(2) -0.018(2)
C9B 0.071(3) 0.084(4) 0.032(2) 0.017(2) -0.011(3) -0.015(3)
C10B 0.059(3) 0.060(3) 0.055(3) 0.032(2) 0.010(3) 0.001(2)
C11B 0.058(3) 0.038(2) 0.075(4) 0.013(2) 0.005(3) -0.004(2)
C12B 0.052(3) 0.037(2) 0.048(3) 0.0007(18) -0.001(2) 0.0020(18)
C13B 0.041(2) 0.0375(19) 0.032(2) -0.0025(16) -0.009(2) 0.0072(16)
C14B 0.041(2) 0.050(2) 0.044(2) 0.0087(19) -0.008(2) 0.0111(18)
C15B 0.048(2) 0.041(2) 0.050(3) 0.0121(19) 0.000(2) 0.0066(18)
C16B 0.048(2) 0.037(2) 0.067(3) 0.007(2) -0.013(2) -0.0040(18)
C17B 0.054(3) 0.038(2) 0.057(3) -0.010(2) -0.011(2) 0.0009(19)
C18B 0.042(2) 0.041(2) 0.036(2) -0.0051(17) -0.003(2) 0.0037(17)
C19B 0.0311(18) 0.0330(18) 0.034(2) 0.0018(15) -0.0010(17) 0.0064(14)
C20B 0.0306(17) 0.0347(18) 0.0265(19) 0.0002(15) -0.0046(16) 0.0065(14)
C21B 0.0316(18) 0.0354(18) 0.030(2) -0.0035(15) 0.0009(18) 0.0020(15)
C22B 0.0290(19) 0.075(3) 0.029(2) 0.009(2) -0.0010(19) -0.0057(19)
C23B 0.036(2) 0.084(3) 0.031(2) 0.015(2) -0.004(2) -0.006(2)
C24B 0.039(2) 0.054(2) 0.042(2) 0.0103(19) 0.008(2) -0.0033(19)
C25B 0.0287(19) 0.058(3) 0.057(3) 0.009(2) 0.005(2) -0.0040(18)
C26B 0.0296(19) 0.051(2) 0.044(2) 0.0021(19) -0.0106(19) -0.0005(17)
C27B 0.055(3) 0.039(2) 0.035(2) -0.0009(18) -0.018(2) 0.0146(19)
C28B 0.092(4) 0.035(2) 0.065(3) -0.010(2) -0.025(3) 0.008(2)
Cl1 0.0417(5) 0.0466(5) 0.0356(5) 0.0130(4) 0.0006(5) -0.0100(4)
O11 0.0434(17) 0.0557(18) 0.060(2) 0.0280(16) -0.0075(16) -0.0037(14)
O12 0.053(2) 0.123(4) 0.089(3) 0.069(3) -0.015(2) -0.010(2)
O13 0.072(3) 0.163(5) 0.058(3) 0.006(3) 0.019(2) 0.000(3)
O14 0.073(3) 0.054(2) 0.172(5) -0.012(3) -0.008(3) -0.013(2)
Cl2 0.0367(5) 0.0419(5) 0.0391(5) 0.0085(4) -0.0054(4) -0.0012(4)
O21 0.161(8) 0.060(3) 0.094(4) 0.009(3) -0.019(5) -0.012(5)
O22 0.153(8) 0.113(5) 0.104(4) 0.007(4) -0.026(6) 0.074(6)
O23 0.120(6) 0.115(5) 0.061(4) 0.004(4) 0.021(4) -0.029(4)
O24 0.072(5) 0.261(10) 0.145(8) -0.030(9) 0.007(5) -0.055(6)
O21A 0.161(8) 0.060(3) 0.094(4) 0.009(3) -0.019(5) -0.012(5)
O22A 0.153(8) 0.113(5) 0.104(4) 0.007(4) -0.026(6) 0.074(6)
O23A 0.120(6) 0.115(5) 0.061(4) 0.004(4) 0.021(4) -0.029(4)
O24A 0.072(5) 0.261(10) 0.145(8) -0.030(9) 0.007(5) -0.055(6)
Cl3 0.0369(5) 0.0451(5) 0.0563(6) 0.0189(4) 0.0073(5) 0.0029(4)
O31 0.064(2) 0.103(3) 0.102(3) 0.023(3) 0.035(3) 0.024(2)
O32 0.085(3) 0.053(2) 0.088(3) 0.0058(19) 0.010(2) -0.0022(19)
O33 0.171(5) 0.055(2) 0.068(3) 0.0240(19) 0.013(3) -0.022(3)
O34 0.058(3) 0.131(4) 0.116(4) 0.032(3) -0.018(3) -0.014(3)
Cl4 0.0522(6) 0.0629(7) 0.0418(6) 0.0161(5) -0.0002(5) 0.0185(5)
O41 0.059(2) 0.078(2) 0.062(2) 0.0302(19) 0.0115(19) 0.0096(18)
O42 0.079(3) 0.141(4) 0.056(2) 0.031(2) 0.020(2) 0.055(3)
O43 0.079(3) 0.097(3) 0.086(3) 0.018(3) -0.022(3) -0.021(3)
O44 0.137(5) 0.068(3) 0.128(5) 0.006(3) -0.057(4) 0.037(3)
O1W 0.0414(16) 0.0493(17) 0.0492(18) 0.0123(14) 0.0064(16) -0.0003(13)
O2W 0.0497(19) 0.058(2) 0.064(2) 0.0190(17) -0.0219(19) -0.0100(16)
O3W 0.121(4) 0.092(3) 0.043(2) 0.014(2) -0.028(3) -0.001(3)
O4WA 0.062(3) 0.076(3) 0.043(2) 0.008(2) 0.016(2) -0.002(2)
O4WB 0.062(3) 0.076(3) 0.043(2) 0.008(2) 0.016(2) -0.002(2)

loop_
_atom_type_symbol
_atom_type_description
_atom_type_scat_dispersion_real
_atom_type_scat_dispersion_imag
_atom_type_scat_source
C C 0.0181 0.0091 'International Tables Vol C Tables 4.2.6.8 and 6.1.1.4'
H H 0.0000 0.0000 'International Tables Vol C Tables 4.2.6.8 and 6.1.1.4'
N N 0.0311 0.0180 'International Tables Vol C Tables 4.2.6.8 and 6.1.1.4'
O O 0.0492 0.0322 'International Tables Vol C Tables 4.2.6.8 and 6.1.1.4'
Ni Ni -3.0029 0.5091 'International Tables Vol C Tables 4.2.6.8 and 6.1.1.4'
Cl Cl 0.3639 0.7018 'International Tables Vol C Tables 4.2.6.8 and 6.1.1.4'

loop_
_geom_angle_atom_site_label_1
_geom_angle_atom_site_label_2
_geom_angle_atom_site_label_3
_geom_angle
_geom_angle_site_symmetry_1
_geom_angle_site_symmetry_3
N2A Ni1 N5A 175.09(12) . .
N2A Ni1 N1A 78.27(12) . .
N5A Ni1 N1A 105.86(12) . .
N2A Ni1 N4A 104.16(12) . .
N5A Ni1 N4A 78.28(12) . .
N1A Ni1 N4A 95.87(11) . .
N2A Ni1 O1A 77.94(11) . .
N5A Ni1 O1A 97.69(11) . .
N1A Ni1 O1A 155.66(11) . .
N4A Ni1 O1A 94.83(10) . .
N2A Ni1 O2A 99.91(11) . .
N5A Ni1 O2A 77.52(11) . .
N1A Ni1 O2A 91.49(11) . .
N4A Ni1 O2A 155.79(12) . .
O1A Ni1 O2A 87.59(11) . .
C13A O1A Ni1 111.3(2) . .
C27A O2A Ni1 112.1(2) . .
C1A N1A C5A 118.9(3) . .
C1A N1A Ni1 127.9(3) . .
C5A N1A Ni1 113.2(2) . .
C6A N2A N3A 123.2(3) . .
C6A N2A Ni1 121.6(3) . .
N3A N2A Ni1 115.1(2) . .
C13A N3A N2A 113.2(3) . .
C13A N3A H3AB 123.4 . .
N2A N3A H3AB 123.4 . .
C15A N4A C19A 118.8(3) . .
C15A N4A Ni1 128.3(2) . .
C19A N4A Ni1 112.8(2) . .
C20A N5A N6A 124.2(3) . .
C20A N5A Ni1 120.6(3) . .
N6A N5A Ni1 115.2(2) . .
C27A N6A N5A 114.1(3) . .
C27A N6A H6AA 122.9 . .
N5A N6A H6AA 122.9 . .
N1A C1A C2A 122.6(4) . .
N1A C1A H1AA 118.7 . .
C2A C1A H1AA 118.7 . .
C3A C2A C1A 118.5(4) . .
C3A C2A H2AA 120.8 . .
C1A C2A H2AA 120.8 . .
C2A C3A C4A 119.9(4) . .
C2A C3A H3AA 120.1 . .
C4A C3A H3AA 120.1 . .
C5A C4A C3A 118.5(4) . .
C5A C4A H4AA 120.8 . .
C3A C4A H4AA 120.8 . .
N1A C5A C4A 121.6(3) . .
N1A C5A C6A 115.5(3) . .
C4A C5A C6A 122.8(4) . .
N2A C6A C7A 124.5(3) . .
N2A C6A C5A 111.3(3) . .
C7A C6A C5A 124.2(3) . .
C8A C7A C12A 119.7(4) . .
C8A C7A C6A 121.4(4) . .
C12A C7A C6A 118.9(3) . .
C9A C8A C7A 119.3(4) . .
C9A C8A H8AA 120.3 . .
C7A C8A H8AA 120.3 . .
C10A C9A C8A 120.6(4) . .
C10A C9A H9AA 119.7 . .
C8A C9A H9AA 119.7 . .
C9A C10A C11A 119.9(4) . .
C9A C10A H10A 120.0 . .
C11A C10A H10A 120.0 . .
C12A C11A C10A 120.0(4) . .
C12A C11A H11A 120.0 . .
C10A C11A H11A 120.0 . .
C11A C12A C7A 120.5(4) . .
C11A C12A H12A 119.7 . .
C7A C12A H12A 119.7 . .
O1A C13A N3A 121.6(3) . .
O1A C13A C14A 122.3(4) . .
N3A C13A C14A 116.1(3) . .
C13A C14A H14A 109.5 . .
C13A C14A H14B 109.5 . .
H14A C14A H14B 109.5 . .
C13A C14A H14C 109.5 . .
H14A C14A H14C 109.5 . .
H14B C14A H14C 109.5 . .
N4A C15A C16A 122.9(4) . .
N4A C15A H15A 118.5 . .
C16A C15A H15A 118.5 . .
C17A C16A C15A 118.2(4) . .
C17A C16A H16A 120.9 . .
C15A C16A H16A 120.9 . .
C18A C17A C16A 119.7(3) . .
C18A C17A H17A 120.2 . .
C16A C17A H17A 120.2 . .
C17A C18A C19A 119.2(4) . .
C17A C18A H18A 120.4 . .
C19A C18A H18A 120.4 . .
N4A C19A C18A 121.1(3) . .
N4A C19A C20A 115.6(3) . .
C18A C19A C20A 123.3(3) . .
N5A C20A C19A 112.7(3) . .
N5A C20A C21A 124.3(3) . .
C19A C20A C21A 123.0(3) . .
C26A C21A C22A 119.8(4) . .
C26A C21A C20A 119.1(3) . .
C22A C21A C20A 121.0(3) . .
C23A C22A C21A 119.8(4) . .
C23A C22A H22A 120.1 . .
C21A C22A H22A 120.1 . .
C22A C23A C24A 120.2(4) . .
C22A C23A H23A 119.9 . .
C24A C23A H23A 119.9 . .
C25A C24A C23A 120.0(4) . .
C25A C24A H24A 120.0 . .
C23A C24A H24A 120.0 . .
C24A C25A C26A 120.6(4) . .
C24A C25A H25A 119.7 . .
C26A C25A H25A 119.7 . .
C21A C26A C25A 119.6(4) . .
C21A C26A H26A 120.2 . .
C25A C26A H26A 120.2 . .
O2A C27A N6A 121.0(3) . .
O2A C27A C28A 122.4(3) . .
N6A C27A C28A 116.6(4) . .
C27A C28A H28A 109.5 . .
C27A C28A H28B 109.5 . .
H28A C28A H28B 109.5 . .
C27A C28A H28C 109.5 . .
H28A C28A H28C 109.5 . .
H28B C28A H28C 109.5 . .
N5B Ni2 N2B 177.00(13) . .
N5B Ni2 N1B 102.77(13) . .
N2B Ni2 N1B 78.15(13) . .
N5B Ni2 N4B 77.82(13) . .
N2B Ni2 N4B 104.98(13) . .
N1B Ni2 N4B 95.78(13) . .
N5B Ni2 O2B 77.43(12) . .
N2B Ni2 O2B 99.68(12) . .
N1B Ni2 O2B 94.15(13) . .
N4B Ni2 O2B 154.81(13) . .
N5B Ni2 O1B 102.00(12) . .
N2B Ni2 O1B 77.02(12) . .
N1B Ni2 O1B 155.16(12) . .
N4B Ni2 O1B 91.08(13) . .
O2B Ni2 O1B 89.53(12) . .
C13B O1B Ni2 112.5(3) . .
C27B O2B Ni2 112.4(3) . .
C1B N1B C5B 118.3(4) . .
C1B N1B Ni2 128.3(3) . .
C5B N1B Ni2 113.3(3) . .
C6B N2B N3B 124.1(3) . .
C6B N2B Ni2 120.8(3) . .
N3B N2B Ni2 115.2(3) . .
C13B N3B N2B 114.6(3) . .
C13B N3B H3BB 122.7 . .
N2B N3B H3BB 122.7 . .
C15B N4B C19B 118.2(4) . .
C15B N4B Ni2 128.2(3) . .
C19B N4B Ni2 113.6(2) . .
C20B N5B N6B 123.6(3) . .
C20B N5B Ni2 121.4(3) . .
N6B N5B Ni2 114.8(2) . .
C27B N6B N5B 114.6(3) . .
C27B N6B H6BA 122.7 . .
N5B N6B H6BA 122.7 . .
N1B C1B C2B 122.6(4) . .
N1B C1B H1BA 118.7 . .
C2B C1B H1BA 118.7 . .
C1B C2B C3B 119.3(4) . .
C1B C2B H2BA 120.3 . .
C3B C2B H2BA 120.3 . .
C2B C3B C4B 118.9(4) . .
C2B C3B H3BA 120.5 . .
C4B C3B H3BA 120.5 . .
C5B C4B C3B 118.5(4) . .
C5B C4B H4BA 120.8 . .
C3B C4B H4BA 120.8 . .
N1B C5B C4B 122.3(4) . .
N1B C5B C6B 115.4(4) . .
C4B C5B C6B 122.3(3) . .
N2B C6B C7B 125.8(3) . .
N2B C6B C5B 112.2(3) . .
C7B C6B C5B 122.0(3) . .
C12B C7B C8B 119.9(4) . .
C12B C7B C6B 118.7(4) . .
C8B C7B C6B 121.3(4) . .
C7B C8B C9B 119.7(4) . .
C7B C8B H8BA 120.1 . .
C9B C8B H8BA 120.1 . .
C8B C9B C10B 120.1(5) . .
C8B C9B H9BA 119.9 . .
C10B C9B H9BA 119.9 . .
C11B C10B C9B 119.6(4) . .
C11B C10B H10B 120.2 . .
C9B C10B H10B 120.2 . .
C10B C11B C12B 120.8(4) . .
C10B C11B H11B 119.6 . .
C12B C11B H11B 119.6 . .
C7B C12B C11B 119.8(4) . .
C7B C12B H12B 120.1 . .
C11B C12B H12B 120.1 . .
O1B C13B N3B 120.6(4) . .
O1B C13B C14B 121.9(4) . .
N3B C13B C14B 117.5(4) . .
C13B C14B H14D 109.5 . .
C13B C14B H14E 109.5 . .
H14D C14B H14E 109.5 . .
C13B C14B H14F 109.5 . .
H14D C14B H14F 109.5 . .
H14E C14B H14F 109.5 . .
N4B C15B C16B 122.8(4) . .
N4B C15B H15B 118.6 . .
C16B C15B H15B 118.6 . .
C17B C16B C15B 119.1(4) . .
C17B C16B H16B 120.5 . .
C15B C16B H16B 120.5 . .
C16B C17B C18B 118.7(4) . .
C16B C17B H17B 120.6 . .
C18B C17B H17B 120.6 . .
C19B C18B C17B 119.7(4) . .
C19B C18B H18B 120.2 . .
C17B C18B H18B 120.2 . .
N4B C19B C18B 121.5(4) . .
N4B C19B C20B 114.5(3) . .
C18B C19B C20B 123.9(4) . .
N5B C20B C21B 125.1(3) . .
N5B C20B C19B 112.5(3) . .
C21B C20B C19B 122.4(3) . .
C22B C21B C26B 119.8(4) . .
C22B C21B C20B 121.6(3) . .
C26B C21B C20B 118.5(4) . .
C21B C22B C23B 120.7(4) . .
C21B C22B H22B 119.7 . .
C23B C22B H22B 119.7 . .
C22B C23B C24B 119.5(5) . .
C22B C23B H23B 120.3 . .
C24B C23B H23B 120.3 . .
C25B C24B C23B 120.2(4) . .
C25B C24B H24B 119.9 . .
C23B C24B H24B 119.9 . .
C24B C25B C26B 120.8(4) . .
C24B C25B H25B 119.6 . .
C26B C25B H25B 119.6 . .
C25B C26B C21B 119.0(4) . .
C25B C26B H26B 120.5 . .
C21B C26B H26B 120.5 . .
O2B C27B N6B 120.3(4) . .
O2B C27B C28B 122.8(4) . .
N6B C27B C28B 116.8(4) . .
C27B C28B H28D 109.5 . .
C27B C28B H28E 109.5 . .
H28D C28B H28E 109.5 . .
C27B C28B H28F 109.5 . .
H28D C28B H28F 109.5 . .
H28E C28B H28F 109.5 . .
O13 Cl1 O14 109.5(3) . .
O13 Cl1 O12 107.7(3) . .
O14 Cl1 O12 108.9(3) . .
O13 Cl1 O11 110.2(3) . .
O14 Cl1 O11 110.4(2) . .
O12 Cl1 O11 110.0(2) . .
O23 Cl2 O22 117.2(9) . .
O24A Cl2 O21A 106.9(7) . .
O24A Cl2 O22A 104.7(7) . .
O21A Cl2 O22A 111.7(6) . .
O23 Cl2 O24 108.9(7) . .
O22 Cl2 O24 108.1(9) . .
O24A Cl2 O23A 103.8(6) . .
O21A Cl2 O23A 114.8(5) . .
O22A Cl2 O23A 113.8(6) . .
O23 Cl2 O21 109.2(8) . .
O22 Cl2 O21 108.3(9) . .
O24 Cl2 O21 104.5(9) . .
O34 Cl3 O31 112.0(3) . .
O34 Cl3 O33 111.9(3) . .
O31 Cl3 O33 109.8(3) . .
O34 Cl3 O32 108.4(3) . .
O31 Cl3 O32 105.5(3) . .
O33 Cl3 O32 108.9(3) . .
O44 Cl4 O43 108.8(3) . .
O44 Cl4 O42 109.8(3) . .
O43 Cl4 O42 110.2(3) . .
O44 Cl4 O41 111.4(3) . .
O43 Cl4 O41 108.6(3) . .
O42 Cl4 O41 108.0(2) . .
H1W1 O1W H1W2 105(3) . .
H2W1 O2W H2W2 109(3) . .
H3W1 O3W H3W2 104(3) . .
H4W1 O4WA H4W2 104(3) . .
H4W3 O4WB H4W4 104(3) . .

loop_
_geom_bond_atom_site_label_1
_geom_bond_atom_site_label_2
_geom_bond_distance
_geom_bond_site_symmetry_2
Ni1 N2A 1.971(3) .
Ni1 N5A 1.980(3) .
Ni1 N1A 2.070(3) .
Ni1 N4A 2.077(3) .
Ni1 O1A 2.105(2) .
Ni1 O2A 2.106(3) .
O1A C13A 1.228(5) .
O2A C27A 1.243(5) .
N1A C1A 1.326(5) .
N1A C5A 1.358(5) .
N2A C6A 1.298(4) .
N2A N3A 1.370(4) .
N3A C13A 1.366(5) .
N3A H3AB 0.8800 .
N4A C15A 1.329(5) .
N4A C19A 1.358(5) .
N5A C20A 1.292(4) .
N5A N6A 1.368(4) .
N6A C27A 1.354(4) .
N6A H6AA 0.8800 .
C1A C2A 1.390(6) .
C1A H1AA 0.9500 .
C2A C3A 1.369(6) .
C2A H2AA 0.9500 .
C3A C4A 1.388(6) .
C3A H3AA 0.9500 .
C4A C5A 1.383(5) .
C4A H4AA 0.9500 .
C5A C6A 1.495(5) .
C6A C7A 1.469(5) .
C7A C8A 1.393(5) .
C7A C12A 1.396(5) .
C8A C9A 1.386(6) .
C8A H8AA 0.9500 .
C9A C10A 1.385(6) .
C9A H9AA 0.9500 .
C10A C11A 1.387(6) .
C10A H10A 0.9500 .
C11A C12A 1.370(6) .
C11A H11A 0.9500 .
C12A H12A 0.9500 .
C13A C14A 1.495(5) .
C14A H14A 0.9800 .
C14A H14B 0.9800 .
C14A H14C 0.9800 .
C15A C16A 1.389(5) .
C15A H15A 0.9500 .
C16A C17A 1.381(6) .
C16A H16A 0.9500 .
C17A C18A 1.377(6) .
C17A H17A 0.9500 .
C18A C19A 1.390(4) .
C18A H18A 0.9500 .
C19A C20A 1.478(5) .
C20A C21A 1.485(5) .
C21A C26A 1.387(5) .
C21A C22A 1.395(5) .
C22A C23A 1.382(7) .
C22A H22A 0.9500 .
C23A C24A 1.387(7) .
C23A H23A 0.9500 .
C24A C25A 1.369(7) .
C24A H24A 0.9500 .
C25A C26A 1.391(6) .
C25A H25A 0.9500 .
C26A H26A 0.9500 .
C27A C28A 1.493(5) .
C28A H28A 0.9800 .
C28A H28B 0.9800 .
C28A H28C 0.9800 .
Ni2 N5B 1.983(3) .
Ni2 N2B 1.988(3) .
Ni2 N1B 2.066(4) .
Ni2 N4B 2.077(3) .
Ni2 O2B 2.102(3) .
Ni2 O1B 2.115(3) .
O1B C13B 1.243(5) .
O2B C27B 1.240(5) .
N1B C1B 1.336(5) .
N1B C5B 1.354(5) .
N2B C6B 1.284(5) .
N2B N3B 1.368(4) .
N3B C13B 1.347(6) .
N3B H3BB 0.8800 .
N4B C15B 1.334(5) .
N4B C19B 1.365(5) .
N5B C20B 1.286(5) .
N5B N6B 1.365(4) .
N6B C27B 1.355(5) .
N6B H6BA 0.8800 .
C1B C2B 1.379(6) .
C1B H1BA 0.9500 .
C2B C3B 1.380(6) .
C2B H2BA 0.9500 .
C3B C4B 1.392(6) .
C3B H3BA 0.9500 .
C4B C5B 1.388(6) .
C4B H4BA 0.9500 .
C5B C6B 1.489(5) .
C6B C7B 1.486(5) .
C7B C12B 1.382(6) .
C7B C8B 1.382(6) .
C8B C9B 1.386(6) .
C8B H8BA 0.9500 .
C9B C10B 1.395(7) .
C9B H9BA 0.9500 .
C10B C11B 1.361(7) .
C10B H10B 0.9500 .
C11B C12B 1.388(6) .
C11B H11B 0.9500 .
C12B H12B 0.9500 .
C13B C14B 1.493(6) .
C14B H14D 0.9800 .
C14B H14E 0.9800 .
C14B H14F 0.9800 .
C15B C16B 1.384(7) .
C15B H15B 0.9500 .
C16B C17B 1.369(7) .
C16B H16B 0.9500 .
C17B C18B 1.393(6) .
C17B H17B 0.9500 .
C18B C19B 1.370(5) .
C18B H18B 0.9500 .
C19B C20B 1.491(5) .
C20B C21B 1.475(5) .
C21B C22B 1.375(6) .
C21B C26B 1.401(5) .
C22B C23B 1.383(6) .
C22B H22B 0.9500 .
C23B C24B 1.393(6) .
C23B H23B 0.9500 .
C24B C25B 1.364(7) .
C24B H24B 0.9500 .
C25B C26B 1.392(6) .
C25B H25B 0.9500 .
C26B H26B 0.9500 .
C27B C28B 1.484(6) .
C28B H28D 0.9800 .
C28B H28E 0.9800 .
C28B H28F 0.9800 .
Cl1 O13 1.404(4) .
Cl1 O14 1.407(4) .
Cl1 O12 1.432(4) .
Cl1 O11 1.439(3) .
Cl2 O24A 1.362(7) .
Cl2 O23 1.391(9) .
Cl2 O22 1.400(11) .
Cl2 O21A 1.407(7) .
Cl2 O22A 1.410(7) .
Cl2 O24 1.424(11) .
Cl2 O23A 1.424(6) .
Cl2 O21 1.443(11) .
Cl3 O34 1.387(5) .
Cl3 O31 1.399(4) .
Cl3 O33 1.412(3) .
Cl3 O32 1.459(4) .
Cl4 O44 1.397(4) .
Cl4 O43 1.418(4) .
Cl4 O42 1.427(4) .
Cl4 O41 1.428(4) .
O1W H1W1 0.820(17) .
O1W H1W2 0.816(17) .
O2W H2W1 0.806(17) .
O2W H2W2 0.801(18) .
O3W H3W1 0.826(18) .
O3W H3W2 0.830(18) .
O4WA H4W1 0.819(18) .
O4WA H4W2 0.823(18) .
O4WB H4W3 0.823(19) .
O4WB H4W4 0.821(19) .

loop_
_geom_hbond_atom_site_label_D
_geom_hbond_atom_site_label_H
_geom_hbond_atom_site_label_A
_geom_hbond_distance_DH
_geom_hbond_distance_HA
_geom_hbond_distance_DA
_geom_hbond_angle_DHA
_geom_hbond_site_symmetry_A
N3A H3AB O11 0.88 2.24 2.884(4) 130.3 .
N6A H6AA O2W 0.88 1.85 2.715(5) 168.1 .
C1A H1AA O31 0.95 2.64 3.514(7) 153.5 .
C15A H15A O44 0.95 2.51 3.173(6) 126.8 2_766
C28A H28A O41 0.98 2.44 3.388(5) 161.6 2_666
C28A H28B O2W 0.98 3.03 3.359(6) 101.3 .
N3B H3BB O1W 0.88 1.86 2.717(4) 164.8 .
N6B H6BA O41 0.88 2.40 2.984(5) 124.2 .
C1B H1BA O14 0.95 2.50 3.289(6) 140.1 2_666
C2B H2BA O22A 0.95 2.42 3.278(12) 150.6 2_575
C4B H4BA O21 0.95 2.62 3.36(2) 134.6 .
C14B H14E O22 0.98 2.53 3.094(18) 116.2 2_675
C14B H14F O1W 0.98 2.50 3.326(6) 142.3 .
C15B H15B O24A 0.95 2.19 3.040(10) 148.7 2_675
C28B H28E O13 0.98 2.54 3.277(8) 132.3 2_666
C28B H28F O4WB 0.98 2.34 2.991(13) 123.6 2_665
O1W H1W1 O24 0.820(17) 2.36(5) 2.860(18) 120(4) 2_675
O1W H1W1 O23A 0.820(17) 2.24(3) 2.955(8) 146(4) 2_675
O1W H1W2 O4WA 0.816(17) 1.921(19) 2.736(6) 177(6) .
O1W H1W2 O4WB 0.816(17) 2.12(4) 2.788(12) 139(6) .
O2W H2W1 O3W 0.806(17) 1.91(2) 2.673(6) 157(5) .
O3W H3W2 Cl4 0.830(18) 2.86(4) 3.656(5) 160(8) .
O3W H3W2 O42 0.830(18) 2.58(5) 3.303(7) 147(7) .
O3W H3W2 O43 0.830(18) 2.17(4) 2.910(6) 148(7) .
O4WA H4W2 O2A 0.823(18) 2.29(6) 2.965(5) 139(8) 1_554
O4WB H4W4 O12 0.821(19) 2.09(14) 2.735(14) 135(17) 1_554

loop_
_geom_torsion_atom_site_label_1
_geom_torsion_atom_site_label_2
_geom_torsion_atom_site_label_3
_geom_torsion_atom_site_label_4
_geom_torsion
_geom_torsion_site_symmetry_1
_geom_torsion_site_symmetry_2
_geom_torsion_site_symmetry_3
_geom_torsion_site_symmetry_4
C6A N2A N3A C13A 173.4(3) . . . .
Ni1 N2A N3A C13A -2.5(3) . . . .
C20A N5A N6A C27A -178.5(3) . . . .
Ni1 N5A N6A C27A 2.9(4) . . . .
C5A N1A C1A C2A -1.0(5) . . . .
Ni1 N1A C1A C2A 177.4(3) . . . .
N1A C1A C2A C3A 2.7(6) . . . .
C1A C2A C3A C4A -1.6(6) . . . .
C2A C3A C4A C5A -1.0(6) . . . .
C1A N1A C5A C4A -1.8(5) . . . .
Ni1 N1A C5A C4A 179.6(3) . . . .
C1A N1A C5A C6A 176.0(3) . . . .
Ni1 N1A C5A C6A -2.6(4) . . . .
C3A C4A C5A N1A 2.8(5) . . . .
C3A C4A C5A C6A -174.9(3) . . . .
N3A N2A C6A C7A 7.3(5) . . . .
Ni1 N2A C6A C7A -177.0(2) . . . .
N3A N2A C6A C5A -173.0(3) . . . .
Ni1 N2A C6A C5A 2.6(4) . . . .
N1A C5A C6A N2A 0.2(4) . . . .
C4A C5A C6A N2A 178.0(3) . . . .
N1A C5A C6A C7A 179.9(3) . . . .
C4A C5A C6A C7A -2.4(5) . . . .
N2A C6A C7A C8A -123.6(4) . . . .
C5A C6A C7A C8A 56.8(5) . . . .
N2A C6A C7A C12A 54.6(5) . . . .
C5A C6A C7A C12A -125.0(4) . . . .
C12A C7A C8A C9A -0.3(6) . . . .
C6A C7A C8A C9A 178.0(4) . . . .
C7A C8A C9A C10A 1.7(7) . . . .
C8A C9A C10A C11A -2.4(7) . . . .
C9A C10A C11A C12A 1.7(7) . . . .
C10A C11A C12A C7A -0.3(6) . . . .
C8A C7A C12A C11A -0.5(6) . . . .
C6A C7A C12A C11A -178.8(4) . . . .
Ni1 O1A C13A N3A -11.0(4) . . . .
Ni1 O1A C13A C14A 170.5(3) . . . .
N2A N3A C13A O1A 9.5(5) . . . .
N2A N3A C13A C14A -171.9(3) . . . .
C19A N4A C15A C16A 0.1(5) . . . .
Ni1 N4A C15A C16A -179.6(3) . . . .
N4A C15A C16A C17A 0.5(6) . . . .
C15A C16A C17A C18A -0.7(6) . . . .
C16A C17A C18A C19A 0.3(5) . . . .
C15A N4A C19A C18A -0.6(5) . . . .
Ni1 N4A C19A C18A 179.2(3) . . . .
C15A N4A C19A C20A 178.2(3) . . . .
Ni1 N4A C19A C20A -2.0(4) . . . .
C17A C18A C19A N4A 0.4(5) . . . .
C17A C18A C19A C20A -178.3(3) . . . .
N6A N5A C20A C19A -176.5(3) . . . .
Ni1 N5A C20A C19A 2.1(4) . . . .
N6A N5A C20A C21A 3.0(5) . . . .
Ni1 N5A C20A C21A -178.4(2) . . . .
N4A C19A C20A N5A 0.1(4) . . . .
C18A C19A C20A N5A 178.9(3) . . . .
N4A C19A C20A C21A -179.4(3) . . . .
C18A C19A C20A C21A -0.7(5) . . . .
N5A C20A C21A C26A 84.3(4) . . . .
C19A C20A C21A C26A -96.3(4) . . . .
N5A C20A C21A C22A -93.5(5) . . . .
C19A C20A C21A C22A 85.9(4) . . . .
C26A C21A C22A C23A -1.0(6) . . . .
C20A C21A C22A C23A 176.7(4) . . . .
C21A C22A C23A C24A 0.3(7) . . . .
C22A C23A C24A C25A 0.7(7) . . . .
C23A C24A C25A C26A -1.0(7) . . . .
C22A C21A C26A C25A 0.7(6) . . . .
C20A C21A C26A C25A -177.1(3) . . . .
C24A C25A C26A C21A 0.3(6) . . . .
Ni1 O2A C27A N6A -2.1(4) . . . .
Ni1 O2A C27A C28A 177.3(3) . . . .
N5A N6A C27A O2A -0.4(5) . . . .
N5A N6A C27A C28A -179.8(3) . . . .
C6B N2B N3B C13B 176.7(4) . . . .
Ni2 N2B N3B C13B -2.6(4) . . . .
C20B N5B N6B C27B -173.4(4) . . . .
Ni2 N5B N6B C27B 1.3(4) . . . .
C5B N1B C1B C2B -1.3(6) . . . .
Ni2 N1B C1B C2B 179.4(3) . . . .
N1B C1B C2B C3B 0.4(7) . . . .
C1B C2B C3B C4B 0.7(6) . . . .
C2B C3B C4B C5B -0.8(6) . . . .
C1B N1B C5B C4B 1.2(6) . . . .
Ni2 N1B C5B C4B -179.5(3) . . . .
C1B N1B C5B C6B -178.4(3) . . . .
Ni2 N1B C5B C6B 0.9(4) . . . .
C3B C4B C5B N1B -0.1(6) . . . .
C3B C4B C5B C6B 179.5(4) . . . .
N3B N2B C6B C7B -2.9(6) . . . .
Ni2 N2B C6B C7B 176.3(3) . . . .
N3B N2B C6B C5B 177.7(3) . . . .
Ni2 N2B C6B C5B -3.1(4) . . . .
N1B C5B C6B N2B 1.2(5) . . . .
C4B C5B C6B N2B -178.3(4) . . . .
N1B C5B C6B C7B -178.2(3) . . . .
C4B C5B C6B C7B 2.3(6) . . . .
N2B C6B C7B C12B -82.0(5) . . . .
C5B C6B C7B C12B 97.3(5) . . . .
N2B C6B C7B C8B 96.3(5) . . . .
C5B C6B C7B C8B -84.4(5) . . . .
C12B C7B C8B C9B -0.4(7) . . . .
C6B C7B C8B C9B -178.7(5) . . . .
C7B C8B C9B C10B 0.2(8) . . . .
C8B C9B C10B C11B 0.2(9) . . . .
C9B C10B C11B C12B -0.4(8) . . . .
C8B C7B C12B C11B 0.3(7) . . . .
C6B C7B C12B C11B 178.6(4) . . . .
C10B C11B C12B C7B 0.1(7) . . . .
Ni2 O1B C13B N3B -0.8(5) . . . .
Ni2 O1B C13B C14B -179.7(3) . . . .
N2B N3B C13B O1B 2.3(5) . . . .
N2B N3B C13B C14B -178.8(3) . . . .
C19B N4B C15B C16B 0.7(6) . . . .
Ni2 N4B C15B C16B -179.1(3) . . . .
N4B C15B C16B C17B -2.4(7) . . . .
C15B C16B C17B C18B 1.5(7) . . . .
C16B C17B C18B C19B 0.8(7) . . . .
C15B N4B C19B C18B 1.7(6) . . . .
Ni2 N4B C19B C18B -178.4(3) . . . .
C15B N4B C19B C20B -176.3(3) . . . .
Ni2 N4B C19B C20B 3.5(4) . . . .
C17B C18B C19B N4B -2.5(6) . . . .
C17B C18B C19B C20B 175.3(4) . . . .
N6B N5B C20B C21B -5.8(6) . . . .
Ni2 N5B C20B C21B 179.9(3) . . . .
N6B N5B C20B C19B 174.2(3) . . . .
Ni2 N5B C20B C19B -0.1(4) . . . .
N4B C19B C20B N5B -2.4(5) . . . .
C18B C19B C20B N5B 179.7(4) . . . .
N4B C19B C20B C21B 177.6(3) . . . .
C18B C19B C20B C21B -0.3(6) . . . .
N5B C20B C21B C22B 122.5(5) . . . .
C19B C20B C21B C22B -57.5(5) . . . .
N5B C20B C21B C26B -55.9(5) . . . .
C19B C20B C21B C26B 124.1(4) . . . .
C26B C21B C22B C23B -0.3(7) . . . .
C20B C21B C22B C23B -178.7(4) . . . .
C21B C22B C23B C24B -0.2(7) . . . .
C22B C23B C24B C25B 0.4(7) . . . .
C23B C24B C25B C26B 0.0(7) . . . .
C24B C25B C26B C21B -0.5(7) . . . .
C22B C21B C26B C25B 0.7(6) . . . .
C20B C21B C26B C25B 179.1(4) . . . .
Ni2 O2B C27B N6B 8.2(5) . . . .
Ni2 O2B C27B C28B -173.8(4) . . . .
N5B N6B C27B O2B -6.6(6) . . . .
N5B N6B C27B C28B 175.3(4) . . . .
